data_4078325
loop_
_publ_author_name
'Geier, S.'
'Goddard, R.'
'Holle, S.'
'Jolly, P. W.'
'Kr\"uger, C.'
'Lutz, F.'

_publ_section_title
;
 Reaction of Unconjugated Dienes with [Fe(R2P(CH2)nPR2)] Species&#x2020;
;
_journal_issue 8
_journal_name_full Organometallics
_journal_page_first 1612
_journal_paper_doi 10.1021/om9610004
_journal_volume 16
_journal_year 1997
_chemical_formula_structural '(((C3 H7)2 P)2 C3 H6) Fe (C7 H12)'
_chemical_formula_sum 'C22 H46 Fe P2'
_chemical_formula_weight 428.38
_chemical_melting_point ?
_chemical_name_systematic
; 
 1,6-heptadiene(1,3-bis{bis(isopropyl)phosphine}propane)iron(0)
;
_space_group_IT_number 15
_symmetry_cell_setting monoclinic
_symmetry_Int_Tables_number 15
_symmetry_space_group_name_Hall '-C 2yc'
_symmetry_space_group_name_H-M 'C 1 2/c 1'
_atom_sites_solution_hydrogens geom
_atom_sites_solution_primary direct
_atom_sites_solution_secondary difmap
_cell_angle_alpha 90.00
_cell_angle_beta 132.53(2)
_cell_angle_gamma 90.00
_cell_formula_units_Z 8
_cell_length_a 22.489(8)
_cell_length_b 15.388(3)
_cell_length_c 18.536(7)
_cell_measurement_reflns_used 25
_cell_measurement_temperature 100
_cell_measurement_theta_max 23.4
_cell_measurement_theta_min 10.4
_cell_volume 4727(3)
_computing_cell_refinement 'EXPRESS / CAD4 software (Enraf-Nonius, 1995)'
_computing_data_collection 'EXPRESS / CAD4 software (Enraf-Nonius, 1995)'
_computing_data_reduction 'DATAP (Coppens et al., 1965)'
_computing_molecular_graphics 'ORTEP (Johnson, 1976)'
_computing_structure_refinement 'SHELXL-93 (Sheldrick, 1983)'
_computing_structure_solution 'SHELXS-86 (Sheldrick, 1986)'
_diffrn_ambient_temperature 100
_diffrn_measurement_device 'Enraf-Nonius CAD4'
_diffrn_measurement_method 'omega-2theta scan'
_diffrn_radiation_monochromator graphite
_diffrn_radiation_source 'fine-focus sealed tube'
_diffrn_radiation_type MoK\a
_diffrn_radiation_wavelength 0.71069
_diffrn_reflns_av_R_equivalents 0.0131
_diffrn_reflns_av_sigmaI/netI 0.0361
_diffrn_reflns_limit_h_max 21
_diffrn_reflns_limit_h_min -29
_diffrn_reflns_limit_k_max 19
_diffrn_reflns_limit_k_min 0
_diffrn_reflns_limit_l_max 23
_diffrn_reflns_limit_l_min 0
_diffrn_reflns_number 5551
_diffrn_reflns_theta_max 27.48
_diffrn_reflns_theta_min 1.73
_diffrn_standards_decay_% 0.0
_diffrn_standards_interval_time 30
_diffrn_standards_number 3
_exptl_absorpt_coefficient_mu 0.777
_exptl_absorpt_correction_type none
_exptl_crystal_colour black
_exptl_crystal_density_diffrn 1.204
_exptl_crystal_density_meas ?
_exptl_crystal_density_method none
_exptl_crystal_description 'rectangular prism'
_exptl_crystal_F_000 1872
_exptl_crystal_size_max 0.49
_exptl_crystal_size_mid 0.49
_exptl_crystal_size_min 0.32
_refine_diff_density_max 0.916
_refine_diff_density_min -0.698
_refine_ls_extinction_method none
_refine_ls_goodness_of_fit_all 1.048
_refine_ls_goodness_of_fit_obs 1.060
_refine_ls_hydrogen_treatment rxyz
_refine_ls_matrix_type full
_refine_ls_number_parameters 196
_refine_ls_number_reflns 5380
_refine_ls_number_restraints 0
_refine_ls_restrained_S_all 1.062
_refine_ls_restrained_S_obs 1.060
_refine_ls_R_factor_all 0.0558
_refine_ls_R_factor_obs 0.0501
_refine_ls_shift/esd_max 0.000
_refine_ls_shift/esd_mean 0.000
_refine_ls_structure_factor_coef Fsqd
_refine_ls_weighting_details 'w=1/[\s^2^(Fo^2^)+(0.0460P)^2^+23.8600P] where P=(Fo^2^+2Fc^2^)/3'
_refine_ls_weighting_scheme calc
_refine_ls_wR_factor_all 0.1314
_refine_ls_wR_factor_obs 0.1251
_reflns_number_observed 4908
_reflns_number_total 5383
_reflns_observed_criterion >2sigma(I)
_cod_data_source_file om1612.cif
_cod_data_source_block 2165
_cod_depositor_comments
;
The following automatic conversions were performed:

'_chemical_melting_point' value 'not measured' was changed to '?' -
the value is undefined or not given.

'_geom_bond_publ_flag' value
'Y' changed to 'y' according to
/home/saulius/struct/CIF-dictionaries/cif_core.dic dictionary named
'cif_core.dic' version 2.4.1 from 2010-06-29 (34
times).

'_geom_angle_publ_flag' value 'Y' changed to 'y' according
to /home/saulius/struct/CIF-dictionaries/cif_core.dic dictionary
named 'cif_core.dic' version 2.4.1 from 2010-06-29 (71 time).

Automatic conversion script
Id: cif_fix_values 1715 2011-07-08 13:25:40Z adriana 

The following automatic conversions were performed:

'_exptl_crystal_density_meas' value 'none' was changed to '?' - the
value is perceived as not measured.

Automatic conversion script
Id: cif_fix_values 3008 2015-01-20 13:52:24Z robertas 

The following automatic conversions were performed:

'_refine_ls_weighting_scheme' value 'calc
w=1/[\s^2^(Fo^2^)+(0.0460P)^2^+23.8600P] where P=(Fo^2^+2Fc^2^)/3'
was changed to 'calc'. New tag '_refine_ls_weighting_details' was
created. The value of the new tag was set to
'w=1/[\s^2^(Fo^2^)+(0.0460P)^2^+23.8600P] where P=(Fo^2^+2Fc^2^)/3'.

Automatic conversion script
Id: cif_fix_values 3143 2015-03-26 13:38:13Z robertas 
;
_cod_original_cell_volume 4727.3(26)
_cod_original_sg_symbol_H-M C2/c
_cod_database_code 4078325

loop_
_symmetry_equiv_pos_as_xyz
'x, y, z'
'-x, y, -z+1/2'
'x+1/2, y+1/2, z'
'-x+1/2, y+1/2, -z+1/2'
'-x, -y, -z'
'x, -y, z-1/2'
'-x+1/2, -y+1/2, -z'
'x+1/2, -y+1/2, z-1/2'

loop_
_atom_site_aniso_label
_atom_site_aniso_U_11
_atom_site_aniso_U_22
_atom_site_aniso_U_33
_atom_site_aniso_U_23
_atom_site_aniso_U_13
_atom_site_aniso_U_12
Fe 0.0177(2) 0.0133(2) 0.0165(2) -0.00135(13) 0.0081(2) 0.00131(13)
P1 0.0173(3) 0.0118(3) 0.0170(3) 0.0005(2) 0.0102(3) 0.0005(2)
P2 0.0217(3) 0.0203(3) 0.0203(3) -0.0029(2) 0.0143(3) -0.0027(2)
C1 0.0214(12) 0.0126(11) 0.0202(12) -0.0015(9) 0.0117(11) -0.0018(9)
C2 0.0226(12) 0.0159(12) 0.0204(12) -0.0057(10) 0.0116(11) -0.0030(10)
C3 0.0257(13) 0.0185(12) 0.0213(12) -0.0023(10) 0.0152(11) 0.0013(10)
C4 0.0197(12) 0.0214(12) 0.0221(12) 0.0029(10) 0.0136(11) 0.0005(10)
C5 0.0190(12) 0.0135(11) 0.0217(12) 0.0031(9) 0.0111(11) 0.0020(9)
C6 0.0350(15) 0.0204(13) 0.0270(14) 0.0002(11) 0.0221(13) -0.0010(11)
C7 0.0259(14) 0.053(2) 0.0285(15) -0.0055(14) 0.0205(13) -0.0029(14)
C8 0.036(2) 0.032(2) 0.0300(15) -0.0028(12) 0.0245(14) -0.0015(13)
C9 0.034(2) 0.0246(14) 0.0284(14) 0.0058(12) 0.0202(13) -0.0020(12)
C10 0.0201(12) 0.0193(12) 0.0232(13) 0.0031(10) 0.0093(11) 0.0001(10)
C11 0.0265(14) 0.0200(13) 0.0305(15) -0.0006(11) 0.0148(13) 0.0065(11)
C12 0.051(2) 0.031(2) 0.0294(15) 0.0032(13) 0.029(2) 0.0000(14)
C13 0.056(2) 0.025(2) 0.046(2) -0.0001(14) 0.035(2) -0.0095(15)
C14 0.030(2) 0.050(2) 0.049(2) -0.013(2) 0.022(2) 0.009(2)
C15 0.028(2) 0.053(2) 0.044(2) -0.003(2) 0.023(2) -0.0104(15)

loop_
_atom_site_label
_atom_site_type_symbol
_atom_site_fract_x
_atom_site_fract_y
_atom_site_fract_z
_atom_site_U_iso_or_equiv
_atom_site_thermal_displace_type
_atom_site_occupancy
_atom_site_calc_flag
_atom_site_refinement_flags
_atom_site_disorder_group
Fe Fe 0.24096(2) 0.11723(2) 0.20730(3) 0.01872(12) Uani 1 d . .
P1 P 0.37182(4) 0.16184(4) 0.30428(5) 0.01646(14) Uani 1 d . .
P2 P 0.23837(4) 0.14546(5) 0.33213(5) 0.0207(2) Uani 1 d . .
C1 C 0.3976(2) 0.2555(2) 0.3833(2) 0.0200(5) Uani 1 d . .
H1A H 0.4537(2) 0.2706(2) 0.4213(2) 0.024 Uiso 1 calc R .
H1B H 0.3651(2) 0.3049(2) 0.3420(2) 0.024 Uiso 1 calc R .
C2 C 0.3849(2) 0.2401(2) 0.4535(2) 0.0221(5) Uani 1 d . .
H2A H 0.4147(2) 0.2837(2) 0.5047(2) 0.027 Uiso 1 calc R .
H2B H 0.4068(2) 0.1837(2) 0.4840(2) 0.027 Uiso 1 calc R .
C3 C 0.2956(2) 0.2436(2) 0.4031(2) 0.0224(5) Uani 1 d . .
H3A H 0.2703(2) 0.2936(2) 0.3598(2) 0.027 Uiso 1 calc R .
H3B H 0.2928(2) 0.2519(2) 0.4527(2) 0.027 Uiso 1 calc R .
C4 C 0.4078(2) 0.2012(2) 0.2430(2) 0.0215(5) Uani 1 d . .
H4 H 0.4656(2) 0.1886(2) 0.2873(2) 0.026 Uiso 1 calc R .
C5 C 0.4540(2) 0.0830(2) 0.3961(2) 0.0203(5) Uani 1 d . .
H5 H 0.4358(2) 0.0529(2) 0.4248(2) 0.024 Uiso 1 calc R .
C6 C 0.2895(2) 0.0629(2) 0.4320(2) 0.0265(6) Uani 1 d . .
H6 H 0.3399(2) 0.0481(2) 0.4484(2) 0.032 Uiso 1 calc R .
C7 C 0.1402(2) 0.1673(2) 0.2994(2) 0.0340(7) Uani 1 d . .
H7 H 0.1491(2) 0.1620(2) 0.3588(2) 0.041 Uiso 1 calc R .
C8 C 0.3662(2) 0.1504(2) 0.1489(2) 0.0311(6) Uani 1 d . .
H8A H 0.3731(2) 0.0892(2) 0.1628(2) 0.047 Uiso 1 calc R .
H8B H 0.3895(2) 0.1657(2) 0.1225(2) 0.047 Uiso 1 calc R .
H8C H 0.3097(2) 0.1641(2) 0.1023(2) 0.047 Uiso 1 calc R .
C9 C 0.3971(2) 0.2983(2) 0.2216(2) 0.0296(6) Uani 1 d . .
H9A H 0.4234(2) 0.3300(2) 0.2811(2) 0.044 Uiso 1 calc R .
H9B H 0.3406(2) 0.3122(2) 0.1750(2) 0.044 Uiso 1 calc R .
H9C H 0.4205(2) 0.3139(2) 0.1952(2) 0.044 Uiso 1 calc R .
C10 C 0.5355(2) 0.1240(2) 0.4813(2) 0.0253(6) Uani 1 d . .
H10A H 0.5281(2) 0.1680(2) 0.5113(2) 0.038 Uiso 1 calc R .
H10B H 0.5582(2) 0.1496(2) 0.4574(2) 0.038 Uiso 1 calc R .
H10C H 0.5713(2) 0.0800(2) 0.5287(2) 0.038 Uiso 1 calc R .
C11 C 0.4660(2) 0.0129(2) 0.3484(2) 0.0294(6) Uani 1 d . .
H11A H 0.4149(2) -0.0129(2) 0.2948(2) 0.044 Uiso 1 calc R .
H11B H 0.5019(2) -0.0310(2) 0.3959(2) 0.044 Uiso 1 calc R .
H11C H 0.4889(2) 0.0386(2) 0.3246(2) 0.044 Uiso 1 calc R .
C12 C 0.3142(2) 0.0940(2) 0.5276(2) 0.0352(7) Uani 1 d . .
H12A H 0.3442(2) 0.1472(2) 0.5482(2) 0.053 Uiso 1 calc R .
H12B H 0.3472(2) 0.0506(2) 0.5773(2) 0.053 Uiso 1 calc R .
H12C H 0.2668(2) 0.1038(2) 0.5173(2) 0.053 Uiso 1 calc R .
C13 C 0.2419(2) -0.0216(2) 0.3985(3) 0.0417(8) Uani 1 d . .
H13A H 0.2266(2) -0.0406(2) 0.3386(3) 0.063 Uiso 1 calc R .
H13B H 0.1943(2) -0.0121(2) 0.3880(3) 0.063 Uiso 1 calc R .
H13C H 0.2747(2) -0.0653(2) 0.4480(3) 0.063 Uiso 1 calc R .
C14 C 0.1091(2) 0.2592(3) 0.2580(3) 0.0466(9) Uani 1 d . .
H14A H 0.1492(2) 0.3010(3) 0.3048(3) 0.070 Uiso 1 calc R .
H14B H 0.0604(2) 0.2694(3) 0.2447(3) 0.070 Uiso 1 calc R .
H14C H 0.0984(2) 0.2648(3) 0.1985(3) 0.070 Uiso 1 calc R .
C15 C 0.0757(2) 0.1012(3) 0.2241(3) 0.0429(8) Uani 1 d . .
H15A H 0.0948(2) 0.0435(3) 0.2495(3) 0.064 Uiso 1 calc R .
H15B H 0.0650(2) 0.1070(3) 0.1646(3) 0.064 Uiso 1 calc R .
H15C H 0.0271(2) 0.1117(3) 0.2109(3) 0.064 Uiso 1 calc R .
C16A C 0.2038(2) 0.2410(2) 0.1410(2) 0.0170(6) Uiso 0.75 d P 1
H16A H 0.1997(2) 0.2862(2) 0.1738(2) 0.020 Uiso 0.75 calc PR 1
H16B H 0.2258(2) 0.2609(2) 0.1134(2) 0.020 Uiso 0.75 calc PR 1
C17A C 0.1393(2) 0.1801(2) 0.0845(2) 0.0156(6) Uiso 0.75 d P 1
H17A H 0.0975(2) 0.1897(2) 0.0869(2) 0.019 Uiso 0.75 calc PR 1
C18 C 0.1071(2) 0.1473(2) -0.0115(2) 0.0292(6) Uiso 1 d . 1
H18A H 0.1504(2) 0.1483(2) -0.0113(2) 0.035 Uiso 0.75 calc PR 1
H18B H 0.0656(2) 0.1870(2) -0.0621(2) 0.035 Uiso 0.75 calc PR 1
C19A C 0.0723(2) 0.0575(3) -0.0378(3) 0.0281(8) Uiso 0.75 d P 1
H19A H 0.0482(2) 0.0440(3) -0.1040(3) 0.034 Uiso 0.75 calc PR 1
H19B H 0.0303(2) 0.0550(3) -0.0360(3) 0.034 Uiso 0.75 calc PR 1
C20 C 0.1381(2) -0.0106(2) 0.0338(2) 0.0339(7) Uiso 1 d . 1
H20A H 0.1139(2) -0.0680(2) 0.0131(2) 0.041 Uiso 0.75 calc PR 1
H20B H 0.1790(2) -0.0088(2) 0.0299(2) 0.041 Uiso 0.75 calc PR 1
C21A C 0.1785(2) 0.0028(2) 0.1394(3) 0.0210(7) Uiso 0.75 d P 1
H21A H 0.1467(2) -0.0169(2) 0.1547(3) 0.025 Uiso 0.75 calc PR 1
C22A C 0.2618(2) -0.0144(2) 0.2129(2) 0.0202(7) Uiso 0.75 d P 1
H22A H 0.2888(2) -0.0327(2) 0.1911(2) 0.024 Uiso 0.75 calc PR 1
H22B H 0.2797(2) -0.0453(2) 0.2703(2) 0.024 Uiso 0.75 calc PR 1
C16B C 0.1810(2) 0.2299(2) 0.1494(2) 0.034(3) Uiso 0.25 d PR 2
C17B C 0.1779(2) 0.1847(2) 0.0893(2) 0.042(3) Uiso 0.25 d PR 2
C19B C 0.1057(2) 0.0588(2) -0.0408(2) 0.042(3) Uiso 0.25 d PR 2
C21B C 0.2223(2) 0.0046(2) 0.1296(2) 0.043(3) Uiso 0.25 d PR 2
C22B C 0.2464(2) -0.0216(2) 0.2297(2) 0.023(2) Uiso 0.25 d PR 2

loop_
_atom_type_symbol
_atom_type_description
_atom_type_scat_dispersion_real
_atom_type_scat_dispersion_imag
_atom_type_scat_source
C C 0.0033 0.0016 'International Tables Vol C Tables 4.2.6.8 and 6.1.1.4'
H H 0.0000 0.0000 'International Tables Vol C Tables 4.2.6.8 and 6.1.1.4'
Fe Fe 0.3463 0.8444 'International Tables Vol C Tables 4.2.6.8 and 6.1.1.4'
P P 0.1023 0.0942 'International Tables Vol C Tables 4.2.6.8 and 6.1.1.4'

loop_
_geom_angle_atom_site_label_1
_geom_angle_atom_site_label_2
_geom_angle_atom_site_label_3
_geom_angle
_geom_angle_publ_flag
C17B Fe C16B 37.86(6) y
C22A Fe C21A 39.87(12) y
C22A Fe C17A 123.81(12) y
C21A Fe C17A 86.44(13) y
C17B Fe C21B 90.80(13) y
C16B Fe C21B 126.5(2) y
C22A Fe C16A 154.37(13) y
C21A Fe C16A 125.19(13) y
C17A Fe C16A 39.77(12) y
C17B Fe C22B 130.96(15) y
C16B Fe C22B 152.5(2) y
C21B Fe C22B 43.78(6) y
C17B Fe P1 107.52(10) y
C16B Fe P1 101.77(9) y
C22A Fe P1 97.31(9) y
C21A Fe P1 136.01(10) y
C17A Fe P1 127.00(9) y
C21B Fe P1 109.91(9) y
C16A Fe P1 88.81(9) y
C22B Fe P1 105.65(8) y
C17B Fe P2 121.46(10) y
C16B Fe P2 85.03(10) y
C22A Fe P2 106.40(10) y
C21A Fe P2 107.06(10) y
C17A Fe P2 104.27(10) y
C21B Fe P2 133.35(10) y
C16A Fe P2 98.11(10) y
C22B Fe P2 91.65(9) y
P1 Fe P2 92.58(4) y
C1 P1 C5 101.30(12) y
C1 P1 C4 101.23(12) y
C5 P1 C4 101.15(12) y
C1 P1 Fe 113.94(9) y
C5 P1 Fe 118.31(9) y
C4 P1 Fe 118.15(9) y
C3 P2 C6 100.68(13) y
C3 P2 C7 100.63(14) y
C6 P2 C7 104.10(15) y
C3 P2 Fe 112.25(9) y
C6 P2 Fe 115.71(10) y
C7 P2 Fe 120.69(10) y
C2 C1 P1 114.5(2) y
C1 C2 C3 113.4(2) y
C2 C3 P2 113.5(2) y
C9 C4 C8 109.8(2) y
C9 C4 P1 114.6(2) y
C8 C4 P1 110.1(2) y
C10 C5 C11 109.3(2) y
C10 C5 P1 115.3(2) y
C11 C5 P1 112.4(2) y
C13 C6 C12 110.0(3) y
C13 C6 P2 112.6(2) y
C12 C6 P2 115.7(2) y
C15 C7 C14 109.0(3) y
C15 C7 P2 110.8(2) y
C14 C7 P2 111.3(2) y
C17A C16A Fe 68.9(2) y
C16A C17A C18 122.2(3) y
C16A C17A Fe 71.4(2) y
C18 C17A Fe 116.0(2) y
C17A C18 C19A 115.3(3) y
C18 C19A C20 111.0(3) y
C21A C20 C19A 114.0(3) y
C22A C21A C20 117.9(3) y
C22A C21A Fe 70.0(2) y
C20 C21A Fe 118.1(2) y
C21A C22A Fe 70.1(2) y
C17B C16B Fe 67.39(10) y
C16B C17B Fe 74.76(10) y
C22B C21B Fe 70.04(9) y
C21B C22B Fe 66.18(9) y

loop_
_geom_bond_atom_site_label_1
_geom_bond_atom_site_label_2
_geom_bond_distance
_geom_bond_publ_flag
Fe C17B 1.917(3) y
Fe C16B 2.004(3) y
Fe C22A 2.065(3) y
Fe C21A 2.066(4) y
Fe C17A 2.076(3) y
Fe C21B 2.107(3) y
Fe C16A 2.109(3) y
Fe C22B 2.165(3) y
Fe P1 2.2829(12) y
Fe P2 2.3933(11) y
P1 C1 1.847(3) y
P1 C5 1.878(3) y
P1 C4 1.885(3) y
P2 C3 1.839(3) y
P2 C6 1.867(3) y
P2 C7 1.884(3) y
C1 C2 1.527(4) y
C2 C3 1.541(4) y
C4 C9 1.523(4) y
C4 C8 1.523(4) y
C5 C10 1.529(4) y
C5 C11 1.531(4) y
C6 C13 1.526(4) y
C6 C12 1.532(4) y
C7 C15 1.533(5) y
C7 C14 1.533(5) y
C16A C17A 1.424(4) y
C17A C18 1.485(4) y
C18 C19A 1.499(5) y
C19A C20 1.548(5) y
C20 C21A 1.515(5) y
C21A C22A 1.408(4) y
C16B C17B 1.27 y
C21B C22B 1.59 y
